data_7156984
loop_
_publ_author_name
'Shiva Kumar, K.'
'Naikawadi, Praveen Kumar'
'Jatoth, Ramanna'
'Dandela, Rambabu'

_publ_section_title
;
 Bimetallic Cu/Pd-catalyzed three-component azide-alkyne
 cycloaddition/isocyanide insertion: synthesis of fully decorated
 tricyclic triazoles.
;
_journal_issue 31
_journal_name_full 'Organic &amp; biomolecular chemistry'
_journal_page_first 7320
_journal_page_last 7324
_journal_paper_doi 10.1039/c9ob01175g
_journal_volume 17
_journal_year 2019
_chemical_formula_moiety 'C20 H20 N4'
_chemical_formula_sum 'C20 H20 N4'
_chemical_formula_weight 316.40
_space_group_crystal_system monoclinic
_space_group_IT_number 14
_space_group_name_Hall '-P 2yn'
_space_group_name_H-M_alt 'P 1 21/n 1'
_symmetry_space_group_name_Hall '-P 2yn'
_symmetry_space_group_name_H-M 'P 1 21/n 1'
_atom_sites_solution_hydrogens geom
_audit_creation_method SHELXL-2014/7
_audit_update_record
;
2018-08-27 deposited with the CCDC.    2019-07-16 downloaded from the CCDC.
;
_cell_angle_alpha 90
_cell_angle_beta 92.369(2)
_cell_angle_gamma 90
_cell_formula_units_Z 4
_cell_length_a 9.0962(5)
_cell_length_b 10.1454(6)
_cell_length_c 18.0969(10)
_cell_measurement_reflns_used 9708
_cell_measurement_temperature 100(2)
_cell_measurement_theta_max 30.52
_cell_measurement_theta_min 2.30
_cell_volume 1668.64(16)
_computing_cell_refinement 'Bruker SAINT'
_computing_data_collection 'Bruker APEX2'
_computing_data_reduction 'Bruker SAINT'
_computing_molecular_graphics 'Bruker SHELXTL'
_computing_publication_material 'Bruker SHELXTL'
_computing_structure_refinement 'SHELXL-2014/7 (Sheldrick, 2014)'
_computing_structure_solution 'SHELXS-97 (Sheldrick 2008)'
_diffrn_ambient_temperature 100(2)
_diffrn_measured_fraction_theta_full 0.997
_diffrn_measured_fraction_theta_max 0.995
_diffrn_measurement_device_type 'Bruker APEX-II CCD'
_diffrn_measurement_method '\f and \w scans'
_diffrn_radiation_type MoK\a
_diffrn_radiation_wavelength 0.71073
_diffrn_reflns_av_R_equivalents 0.0607
_diffrn_reflns_av_unetI/netI 0.0258
_diffrn_reflns_Laue_measured_fraction_full 0.997
_diffrn_reflns_Laue_measured_fraction_max 0.995
_diffrn_reflns_limit_h_max 12
_diffrn_reflns_limit_h_min -12
_diffrn_reflns_limit_k_max 14
_diffrn_reflns_limit_k_min -14
_diffrn_reflns_limit_l_max 25
_diffrn_reflns_limit_l_min -25
_diffrn_reflns_number 62594
_diffrn_reflns_point_group_measured_fraction_full 0.997
_diffrn_reflns_point_group_measured_fraction_max 0.995
_diffrn_reflns_theta_full 25.242
_diffrn_reflns_theta_max 30.587
_diffrn_reflns_theta_min 2.302
_exptl_absorpt_coefficient_mu 0.077
_exptl_absorpt_correction_T_max 0.986
_exptl_absorpt_correction_T_min 0.968
_exptl_absorpt_correction_type multi-scan
_exptl_absorpt_process_details SADABS,BRUKER
_exptl_crystal_colour COLOURLESS
_exptl_crystal_density_diffrn 1.259
_exptl_crystal_description BLOCK
_exptl_crystal_F_000 672
_exptl_crystal_size_max 0.420
_exptl_crystal_size_mid 0.340
_exptl_crystal_size_min 0.190
_refine_diff_density_max 0.474
_refine_diff_density_min -0.515
_refine_diff_density_rms 0.141
_refine_ls_extinction_method none
_refine_ls_goodness_of_fit_ref 1.110
_refine_ls_hydrogen_treatment constr
_refine_ls_matrix_type full
_refine_ls_number_parameters 221
_refine_ls_number_reflns 5099
_refine_ls_number_restraints 0
_refine_ls_restrained_S_all 1.110
_refine_ls_R_factor_all 0.0575
_refine_ls_R_factor_gt 0.0460
_refine_ls_shift/su_max 0.001
_refine_ls_shift/su_mean 0.000
_refine_ls_structure_factor_coef Fsqd
_refine_ls_weighting_details 'w=1/[\s^2^(Fo^2^)+(0.0703P)^2^+0.4658P] where P=(Fo^2^+2Fc^2^)/3'
_refine_ls_weighting_scheme calc
_refine_ls_wR_factor_gt 0.1212
_refine_ls_wR_factor_ref 0.1325
_reflns_Friedel_coverage 0.000
_reflns_number_gt 4378
_reflns_number_total 5099
_reflns_threshold_expression 'I > 2\s(I)'
_cod_data_source_file c9ob01175g2.cif
_cod_data_source_block mo_NPK2_165_0ma_a
_cod_depositor_comments
;
The following automatic conversions were performed:

'_exptl_absorpt_correction_type' value 'MULTI-SCAN' changed to
'multi-scan' according to
/home/data/users/saulius/crontab/automatic-downloads/rss-feeds/RSC/lib/dictionaries/cif_core.dic
dictionary named 'cif_core.dic' version 2.4.2 from 2011-04-26.

Automatic conversion script
Id: cif_fix_values 4973 2017-02-22 13:04:09Z antanas 

 Adding full bibliography for 7156983--7156984.cif.
;
_cod_database_code 7156984
_shelx_shelxl_version_number 2014/7
_shelx_space_group_comment
;
The symmetry employed for this shelxl refinement is uniquely defined
by the following loop, which should always be used as a source of
symmetry information in preference to the above space-group names.
They are only intended as comments.
;
_shelx_estimated_absorpt_t_min 0.968
_shelx_estimated_absorpt_t_max 0.986

loop_
_space_group_symop_operation_xyz
'x, y, z'
'-x+1/2, y+1/2, -z+1/2'
'-x, -y, -z'
'x-1/2, -y-1/2, z-1/2'

loop_
_atom_site_label
_atom_site_type_symbol
_atom_site_fract_x
_atom_site_fract_y
_atom_site_fract_z
_atom_site_U_iso_or_equiv
_atom_site_adp_type
_atom_site_occupancy
_atom_site_site_symmetry_order
_atom_site_calc_flag
_atom_site_refinement_flags_posn
_atom_site_refinement_flags_adp
C1 C 0.25582(13) 0.57376(13) 0.80708(6) 0.0236(2) Uani 1 1 d . .
H1A H 0.1533 0.5763 0.7883 0.035 Uiso 1 1 calc R U
H1B H 0.2749 0.6491 0.8400 0.035 Uiso 1 1 calc R U
H1C H 0.2737 0.4916 0.8345 0.035 Uiso 1 1 calc R U
C2 C 0.35651(12) 0.58036(11) 0.74330(6) 0.0179(2) Uani 1 1 d . .
C3 C 0.41809(12) 0.46720(11) 0.71422(6) 0.0196(2) Uani 1 1 d . .
H3 H 0.3982 0.3843 0.7361 0.024 Uiso 1 1 calc R U
C4 C 0.50794(12) 0.47223(10) 0.65399(6) 0.0178(2) Uani 1 1 d . .
H4 H 0.5480 0.3933 0.6350 0.021 Uiso 1 1 calc R U
C5 C 0.53939(11) 0.59338(10) 0.62134(6) 0.01418(19) Uani 1 1 d . .
C6 C 0.47973(12) 0.70787(10) 0.65097(6) 0.0182(2) Uani 1 1 d . .
H6 H 0.5011 0.7912 0.6300 0.022 Uiso 1 1 calc R U
C7 C 0.38950(13) 0.70073(11) 0.71081(6) 0.0197(2) Uani 1 1 d . .
H7 H 0.3494 0.7795 0.7300 0.024 Uiso 1 1 calc R U
C8 C 0.63229(11) 0.60185(10) 0.55743(6) 0.01378(19) Uani 1 1 d . .
C9 C 0.71306(11) 0.50798(10) 0.52084(5) 0.01307(18) Uani 1 1 d . .
C10 C 0.76109(11) 0.36868(10) 0.51560(6) 0.01342(19) Uani 1 1 d . .
C11 C 0.86398(11) 0.37037(10) 0.45156(6) 0.01461(19) Uani 1 1 d . .
C12 C 0.95100(12) 0.27689(11) 0.41800(6) 0.0185(2) Uani 1 1 d . .
H12 H 0.9513 0.1880 0.4346 0.022 Uiso 1 1 calc R U
C13 C 1.03779(12) 0.31458(12) 0.35982(6) 0.0209(2) Uani 1 1 d . .
H13 H 1.0965 0.2504 0.3368 0.025 Uiso 1 1 calc R U
C14 C 1.04015(12) 0.44431(12) 0.33486(6) 0.0207(2) Uani 1 1 d . .
H14 H 1.1007 0.4676 0.2954 0.025 Uiso 1 1 calc R U
C15 C 0.95439(12) 0.54017(11) 0.36733(6) 0.0183(2) Uani 1 1 d . .
H15 H 0.9543 0.6291 0.3508 0.022 Uiso 1 1 calc R U
C16 C 0.86981(11) 0.50011(10) 0.42447(6) 0.01457(19) Uani 1 1 d . .
C17 C 0.74412(12) 0.14194(10) 0.56371(6) 0.0170(2) Uani 1 1 d . .
C18 C 0.69240(13) 0.07523(11) 0.49139(7) 0.0217(2) Uani 1 1 d . .
H18A H 0.5877 0.0938 0.4815 0.033 Uiso 1 1 calc R U
H18B H 0.7071 -0.0202 0.4957 0.033 Uiso 1 1 calc R U
H18C H 0.7492 0.1093 0.4507 0.033 Uiso 1 1 calc R U
C19 C 0.90628(13) 0.11522(11) 0.58496(7) 0.0232(2) Uani 1 1 d . .
H19A H 0.9688 0.1608 0.5503 0.035 Uiso 1 1 calc R U
H19B H 0.9252 0.0202 0.5830 0.035 Uiso 1 1 calc R U
H19C H 0.9286 0.1476 0.6352 0.035 Uiso 1 1 calc R U
C20 C 0.65052(15) 0.08927(12) 0.62559(7) 0.0269(3) Uani 1 1 d . .
H20A H 0.6775 0.1349 0.6719 0.040 Uiso 1 1 calc R U
H20B H 0.6679 -0.0055 0.6317 0.040 Uiso 1 1 calc R U
H20C H 0.5462 0.1047 0.6128 0.040 Uiso 1 1 calc R U
N1 N 0.71346(10) 0.28428(8) 0.56105(5) 0.01522(18) Uani 1 1 d . .
N2 N 0.77766(10) 0.57771(8) 0.46745(5) 0.01438(18) Uani 1 1 d . .
N3 N 0.65426(10) 0.72096(9) 0.52300(5) 0.01718(19) Uani 1 1 d . .
N4 N 0.74369(10) 0.70608(9) 0.46793(5) 0.01773(19) Uani 1 1 d . .

loop_
_atom_site_aniso_label
_atom_site_aniso_U_11
_atom_site_aniso_U_22
_atom_site_aniso_U_33
_atom_site_aniso_U_23
_atom_site_aniso_U_13
_atom_site_aniso_U_12
C1 0.0239(5) 0.0304(6) 0.0170(5) -0.0037(4) 0.0057(4) -0.0027(4)
C2 0.0169(5) 0.0225(5) 0.0144(5) -0.0022(4) 0.0007(4) -0.0005(4)
C3 0.0214(5) 0.0174(5) 0.0204(5) 0.0011(4) 0.0045(4) -0.0016(4)
C4 0.0190(5) 0.0140(5) 0.0207(5) 0.0003(4) 0.0052(4) 0.0003(4)
C5 0.0138(4) 0.0137(4) 0.0150(4) 0.0001(3) 0.0003(3) 0.0004(3)
C6 0.0227(5) 0.0139(5) 0.0181(5) 0.0000(4) 0.0021(4) 0.0024(4)
C7 0.0233(5) 0.0180(5) 0.0180(5) -0.0038(4) 0.0030(4) 0.0036(4)
C8 0.0139(4) 0.0114(4) 0.0160(4) 0.0006(3) 0.0002(3) -0.0002(3)
C9 0.0140(4) 0.0118(4) 0.0135(4) 0.0010(3) 0.0010(3) -0.0014(3)
C10 0.0133(4) 0.0118(4) 0.0150(4) -0.0017(3) -0.0001(3) -0.0007(3)
C11 0.0143(4) 0.0149(4) 0.0146(4) -0.0010(3) 0.0008(3) -0.0012(3)
C12 0.0190(5) 0.0168(5) 0.0199(5) -0.0035(4) 0.0035(4) 0.0003(4)
C13 0.0178(5) 0.0247(5) 0.0206(5) -0.0060(4) 0.0046(4) -0.0004(4)
C14 0.0180(5) 0.0279(6) 0.0164(5) -0.0024(4) 0.0041(4) -0.0038(4)
C15 0.0176(5) 0.0216(5) 0.0158(5) 0.0016(4) 0.0013(4) -0.0025(4)
C16 0.0145(4) 0.0156(5) 0.0135(4) -0.0003(3) -0.0001(3) -0.0013(3)
C17 0.0199(5) 0.0104(4) 0.0209(5) 0.0011(4) 0.0037(4) 0.0001(3)
C18 0.0250(5) 0.0132(5) 0.0270(6) -0.0029(4) 0.0017(4) -0.0030(4)
C19 0.0242(5) 0.0169(5) 0.0284(6) 0.0019(4) -0.0011(4) 0.0039(4)
C20 0.0353(7) 0.0165(5) 0.0296(6) 0.0052(4) 0.0112(5) -0.0017(4)
N1 0.0166(4) 0.0115(4) 0.0177(4) -0.0001(3) 0.0015(3) -0.0007(3)
N2 0.0160(4) 0.0120(4) 0.0153(4) 0.0021(3) 0.0022(3) -0.0009(3)
N3 0.0185(4) 0.0132(4) 0.0201(4) 0.0028(3) 0.0032(3) 0.0007(3)
N4 0.0198(4) 0.0129(4) 0.0207(4) 0.0030(3) 0.0033(3) 0.0013(3)

loop_
_atom_type_symbol
_atom_type_description
_atom_type_scat_dispersion_real
_atom_type_scat_dispersion_imag
_atom_type_scat_source
C C 0.0033 0.0016 'International Tables Vol C Tables 4.2.6.8 and 6.1.1.4'
H H 0.0000 0.0000 'International Tables Vol C Tables 4.2.6.8 and 6.1.1.4'
N N 0.0061 0.0033 'International Tables Vol C Tables 4.2.6.8 and 6.1.1.4'

loop_
_geom_angle_atom_site_label_1
_geom_angle_atom_site_label_2
_geom_angle_atom_site_label_3
_geom_angle
C2 C1 H1A 109.5
C2 C1 H1B 109.5
H1A C1 H1B 109.5
C2 C1 H1C 109.5
H1A C1 H1C 109.5
H1B C1 H1C 109.5
C3 C2 C7 117.82(10)
C3 C2 C1 121.42(10)
C7 C2 C1 120.75(10)
C2 C3 C4 121.71(10)
C2 C3 H3 119.1
C4 C3 H3 119.1
C3 C4 C5 120.05(10)
C3 C4 H4 120.0
C5 C4 H4 120.0
C4 C5 C6 118.59(10)
C4 C5 C8 121.37(9)
C6 C5 C8 120.03(9)
C7 C6 C5 120.50(10)
C7 C6 H6 119.8
C5 C6 H6 119.8
C6 C7 C2 121.31(10)
C6 C7 H7 119.3
C2 C7 H7 119.3
N3 C8 C9 107.25(9)
N3 C8 C5 120.56(9)
C9 C8 C5 132.18(9)
N2 C9 C8 103.67(9)
N2 C9 C10 108.36(9)
C8 C9 C10 147.95(9)
N1 C10 C9 119.31(9)
N1 C10 C11 137.37(9)
C9 C10 C11 103.32(8)
C12 C11 C16 117.11(10)
C12 C11 C10 134.82(10)
C16 C11 C10 108.04(9)
C11 C12 C13 119.51(10)
C11 C12 H12 120.2
C13 C12 H12 120.2
C14 C13 C12 121.39(10)
C14 C13 H13 119.3
C12 C13 H13 119.3
C13 C14 C15 120.48(10)
C13 C14 H14 119.8
C15 C14 H14 119.8
C16 C15 C14 116.84(10)
C16 C15 H15 121.6
C14 C15 H15 121.6
C15 C16 C11 124.67(10)
C15 C16 N2 127.91(10)
C11 C16 N2 107.40(9)
N1 C17 C18 110.79(9)
N1 C17 C20 104.85(9)
C18 C17 C20 108.11(9)
N1 C17 C19 111.15(9)
C18 C17 C19 113.26(9)
C20 C17 C19 108.26(10)
C17 C18 H18A 109.5
C17 C18 H18B 109.5
H18A C18 H18B 109.5
C17 C18 H18C 109.5
H18A C18 H18C 109.5
H18B C18 H18C 109.5
C17 C19 H19A 109.5
C17 C19 H19B 109.5
H19A C19 H19B 109.5
C17 C19 H19C 109.5
H19A C19 H19C 109.5
H19B C19 H19C 109.5
C17 C20 H20A 109.5
C17 C20 H20B 109.5
H20A C20 H20B 109.5
C17 C20 H20C 109.5
H20A C20 H20C 109.5
H20B C20 H20C 109.5
C10 N1 C17 127.67(9)
N4 N2 C9 113.41(9)
N4 N2 C16 133.68(9)
C9 N2 C16 112.88(9)
N4 N3 C8 110.26(8)
N3 N4 N2 105.41(8)

loop_
_geom_bond_atom_site_label_1
_geom_bond_atom_site_label_2
_geom_bond_distance
C1 C2 1.5042(15)
C1 H1A 0.9800
C1 H1B 0.9800
C1 H1C 0.9800
C2 C3 1.3904(15)
C2 C7 1.3934(16)
C3 C4 1.3901(15)
C3 H3 0.9500
C4 C5 1.3985(14)
C4 H4 0.9500
C5 C6 1.3983(14)
C5 C8 1.4628(14)
C6 C7 1.3874(15)
C6 H6 0.9500
C7 H7 0.9500
C8 N3 1.3780(13)
C8 C9 1.3876(14)
C9 N2 1.3514(13)
C9 C10 1.4834(14)
C10 N1 1.2756(13)
C10 C11 1.5195(14)
C11 C12 1.3909(14)
C11 C16 1.4063(14)
C12 C13 1.3953(15)
C12 H12 0.9500
C13 C14 1.3919(17)
C13 H13 0.9500
C14 C15 1.3919(16)
C14 H14 0.9500
C15 C16 1.3756(14)
C15 H15 0.9500
C16 N2 1.4076(13)
C17 N1 1.4712(13)
C17 C18 1.5302(16)
C17 C20 1.5308(16)
C17 C19 1.5330(16)
C18 H18A 0.9800
C18 H18B 0.9800
C18 H18C 0.9800
C19 H19A 0.9800
C19 H19B 0.9800
C19 H19C 0.9800
C20 H20A 0.9800
C20 H20B 0.9800
C20 H20C 0.9800
N2 N4 1.3386(12)
N3 N4 1.3208(13)

loop_
_geom_torsion_atom_site_label_1
_geom_torsion_atom_site_label_2
_geom_torsion_atom_site_label_3
_geom_torsion_atom_site_label_4
_geom_torsion
C7 C2 C3 C4 -0.99(16)
C1 C2 C3 C4 178.18(10)
C2 C3 C4 C5 0.45(17)
C3 C4 C5 C6 0.53(16)
C3 C4 C5 C8 -179.36(10)
C4 C5 C6 C7 -0.96(16)
C8 C5 C6 C7 178.93(10)
C5 C6 C7 C2 0.42(17)
C3 C2 C7 C6 0.56(17)
C1 C2 C7 C6 -178.63(10)
C4 C5 C8 N3 175.73(10)
C6 C5 C8 N3 -4.16(15)
C4 C5 C8 C9 -5.58(17)
C6 C5 C8 C9 174.52(11)
N3 C8 C9 N2 0.17(11)
C5 C8 C9 N2 -178.64(10)
N3 C8 C9 C10 178.15(15)
C5 C8 C9 C10 -0.7(2)
N2 C9 C10 N1 179.93(9)
C8 C9 C10 N1 2.0(2)
N2 C9 C10 C11 0.54(10)
C8 C9 C10 C11 -177.38(15)
N1 C10 C11 C12 -1.7(2)
C9 C10 C11 C12 177.52(12)
N1 C10 C11 C16 -179.51(12)
C9 C10 C11 C16 -0.30(10)
C16 C11 C12 C13 -0.43(15)
C10 C11 C12 C13 -178.10(11)
C11 C12 C13 C14 0.49(17)
C12 C13 C14 C15 -0.45(17)
C13 C14 C15 C16 0.34(16)
C14 C15 C16 C11 -0.31(16)
C14 C15 C16 N2 178.06(10)
C12 C11 C16 C15 0.35(16)
C10 C11 C16 C15 178.62(9)
C12 C11 C16 N2 -178.29(9)
C10 C11 C16 N2 -0.03(11)
C9 C10 N1 C17 178.06(9)
C11 C10 N1 C17 -2.83(19)
C18 C17 N1 C10 -59.91(14)
C20 C17 N1 C10 -176.30(10)
C19 C17 N1 C10 66.95(14)
C8 C9 N2 N4 -0.05(11)
C10 C9 N2 N4 -178.91(8)
C8 C9 N2 C16 178.25(8)
C10 C9 N2 C16 -0.61(11)
C15 C16 N2 N4 -0.34(18)
C11 C16 N2 N4 178.25(11)
C15 C16 N2 C9 -178.18(10)
C11 C16 N2 C9 0.41(11)
C9 C8 N3 N4 -0.25(12)
C5 C8 N3 N4 178.72(9)
C8 N3 N4 N2 0.22(11)
C9 N2 N4 N3 -0.11(12)
C16 N2 N4 N3 -177.94(10)
